data_1506500
loop_
_publ_author_name
'Itoh, Kennosuke'
'Hasegawa, Masayuki'
'Tanaka, Junji'
'Kanemasa, Shuji'

_publ_section_title
;
 Enantioselective enol lactone synthesis under double catalytic
 conditions.
;
_journal_issue 6
_journal_name_full 'Organic letters'
_journal_page_first 979
_journal_page_last 981
_journal_paper_doi 10.1021/ol047872g
_journal_volume 7
_journal_year 2005
_chemical_absolute_configuration ad
_chemical_formula_moiety 'C17 H17 Br O3 '
_chemical_formula_sum 'C17 H17 Br O3'
_chemical_formula_weight 349.22
_space_group_IT_number 19
_symmetry_cell_setting orthorhombic
_symmetry_Int_Tables_number 19
_symmetry_space_group_name_Hall 'P 2ac 2ab'
_symmetry_space_group_name_H-M 'P 21 21 21'
_atom_sites_solution_hydrogens geom
_atom_sites_solution_primary direct
_atom_sites_solution_secondary difmap
_cell_angle_alpha 90
_cell_angle_beta 90
_cell_angle_gamma 90
_cell_formula_units_Z 4
_cell_length_a 12.4250(9)
_cell_length_b 21.493(1)
_cell_length_c 5.9427(4)
_cell_measurement_reflns_used 20907
_cell_measurement_temperature 296.2
_cell_measurement_theta_max 27.5
_cell_measurement_theta_min 1.9
_cell_volume 1587.00(17)
_computing_cell_refinement 'MSC/AFC Diffractometer Control'
_computing_data_collection 'MSC/AFC Diffractometer Control'
_computing_data_reduction
;
 teXsan for Windows version 1.06 (MSC, 1997-1999)
;
_computing_publication_material
;
 teXsan for Windows version 1.06 (MSC, 1997-1999)
;
_computing_structure_refinement 'SHELXL-97 (Sheldrick, 1997)'
_computing_structure_solution
;
SHELX97 (Sheldrick, 1997)
;
_diffrn_ambient_temperature 296.2
_diffrn_measured_fraction_theta_full 0.999
_diffrn_measured_fraction_theta_max 0.999
_diffrn_measurement_device 'Rigaku RAXIS-RAPID'
_diffrn_measurement_method \w/2\q
_diffrn_orient_matrix_UB_11 0.04542
_diffrn_orient_matrix_UB_12 0.00184
_diffrn_orient_matrix_UB_13 -0.13876
_diffrn_orient_matrix_UB_21 -0.02585
_diffrn_orient_matrix_UB_22 -0.04233
_diffrn_orient_matrix_UB_23 -0.04431
_diffrn_orient_matrix_UB_31 -0.06121
_diffrn_orient_matrix_UB_32 0.01924
_diffrn_orient_matrix_UB_33 -0.08425
_diffrn_radiation_detector 'Imaging Plate'
_diffrn_radiation_monochromator graphite
_diffrn_radiation_source 'fine-focus sealed tube'
_diffrn_radiation_type 'Mo K\a'
_diffrn_radiation_wavelength 0.7107
_diffrn_reflns_av_R_equivalents 0.00000
_diffrn_reflns_av_sigmaI/netI 0.103
_diffrn_reflns_limit_h_max 16
_diffrn_reflns_limit_h_min -15
_diffrn_reflns_limit_k_max 27
_diffrn_reflns_limit_k_min -27
_diffrn_reflns_limit_l_max 7
_diffrn_reflns_limit_l_min -7
_diffrn_reflns_number 3658
_diffrn_reflns_reduction_process 'Lp corrections applied'
_diffrn_reflns_theta_full 27.48
_diffrn_reflns_theta_max 27.48
_diffrn_reflns_theta_min 1.89
_diffrn_standards_decay_% 0.00
_diffrn_standards_interval_count 0
_diffrn_standards_number 0
_exptl_absorpt_coefficient_mu 2.597
_exptl_absorpt_correction_T_max 0.5096
_exptl_absorpt_correction_T_min 0.3567
_exptl_absorpt_correction_type empirical
_exptl_crystal_colour colorless
_exptl_crystal_density_diffrn 1.462
_exptl_crystal_density_meas ?
_exptl_crystal_description prism
_exptl_crystal_F_000 712.00
_exptl_crystal_size_max 0.50
_exptl_crystal_size_mid 0.30
_exptl_crystal_size_min 0.30
_refine_diff_density_max 1.169
_refine_diff_density_min -0.506
_refine_diff_density_rms 0.105
_refine_ls_abs_structure_details 'Flack H D (1983), Acta Cryst. A39, 876-881'
_refine_ls_abs_structure_Flack 0.01(2)
_refine_ls_extinction_coef 0.049(3)
_refine_ls_extinction_expression Fc^*^=kFc[1+0.001xFc^2^\l^3^/sin(2\q)]^-1/4^
_refine_ls_extinction_method SHELXL
_refine_ls_goodness_of_fit_ref 0.940
_refine_ls_hydrogen_treatment constr
_refine_ls_matrix_type full
_refine_ls_number_parameters 191
_refine_ls_number_reflns 3633
_refine_ls_number_restraints 0
_refine_ls_restrained_S_all 0.940
_refine_ls_R_factor_all 0.0722
_refine_ls_R_factor_gt 0.0513
_refine_ls_shift/su_max 0.000
_refine_ls_shift/su_mean 0.000
_refine_ls_structure_factor_coef Fsqd
_refine_ls_weighting_details 'calc w=1/[\s^2^(Fo^2^)+(0.0838P)^2^+0.0000P] where P=(Fo^2^+2Fc^2^)/3'
_refine_ls_weighting_scheme calc
_refine_ls_wR_factor_gt 0.1304
_refine_ls_wR_factor_ref 0.1466
_reflns_number_gt 2457
_reflns_number_total 3633
_reflns_threshold_expression I>3.00\s(I)
_cod_data_source_file ol047872gsi20041223_085129.cif
_cod_data_source_block '_ITO920___________________'
_cod_depositor_comments
;
The following automatic conversions were performed:

'_exptl_crystal_density_meas' value 'not measured' was changed to '?'
- the value is perceived as not measured.

Automatic conversion script
Id: cif_fix_values 3008 2015-01-20 13:52:24Z robertas 
;
_cod_original_cell_volume 1586.98(18)
_cod_original_sg_symbol_Hall ' P 2ac 2ab '
_cod_original_sg_symbol_H-M 'P 21 21 21 '
_cod_original_formula_sum 'C17 H17 Br O3 '
_cod_database_code 1506500

loop_
_symmetry_equiv_pos_as_xyz
'   +x,   +y,   +z'
'1/2-x,   -y,1/2+z'
'1/2+x,1/2-y,   -z'
'   -x,1/2+y,1/2-z'

loop_
_atom_site_label
_atom_site_type_symbol
_atom_site_fract_x
_atom_site_fract_y
_atom_site_fract_z
_atom_site_U_iso_or_equiv
_atom_site_adp_type
_atom_site_occupancy
_atom_site_symmetry_multiplicity
_atom_site_calc_flag
Br1 Br -0.41905(4) -0.12383(3) -0.68273(14) 0.0755(3) Uani 1 1 d
O1 O 0.1876(2) -0.06409(14) -0.6246(5) 0.0379(7) Uani 1 1 d
O2 O 0.1232(3) 0.02195(17) -0.4784(7) 0.0587(10) Uani 1 1 d
O3 O 0.0608(3) -0.15502(16) -1.3003(6) 0.0487(8) Uani 1 1 d
C1 C 0.1286(4) -0.0091(2) -0.6458(10) 0.0437(11) Uani 1 1 d
C2 C 0.0813(4) 0.00461(19) -0.8685(9) 0.0431(11) Uani 1 1 d
C3 C 0.0383(3) -0.0529(2) -0.9930(8) 0.0371(10) Uani 1 1 d
C4 C 0.1193(3) -0.10449(18) -0.9717(7) 0.0312(9) Uani 1 1 d
C5 C 0.1238(4) -0.1544(2) -1.1409(7) 0.0398(10) Uani 1 1 d
C6 C 0.2131(7) -0.2002(4) -1.1182(11) 0.084(2) Uani 1 1 d
C7 C 0.2556(5) -0.2126(3) -0.9030(11) 0.0659(18) Uani 1 1 d
C8 C 0.2712(4) -0.1556(2) -0.7594(8) 0.0376(10) Uani 1 1 d
C9 C 0.1869(3) -0.10705(17) -0.8008(7) 0.0305(8) Uani 1 1 d
C10 C -0.0737(3) -0.07088(17) -0.9178(7) 0.0314(8) Uani 1 1 d
C11 C -0.0896(3) -0.0996(2) -0.7098(8) 0.0387(10) Uani 1 1 d
C12 C -0.1932(4) -0.1149(2) -0.6406(8) 0.0428(11) Uani 1 1 d
C13 C -0.2785(4) -0.1011(2) -0.7782(9) 0.0425(11) Uani 1 1 d
C14 C -0.2639(4) -0.0715(2) -0.9813(10) 0.0483(12) Uani 1 1 d
C15 C -0.1626(4) -0.0560(2) -1.0474(8) 0.0399(10) Uani 1 1 d
C16 C 0.3492(5) -0.2563(3) -0.8847(12) 0.0645(16) Uani 1 1 d
C17 C 0.1584(6) -0.2510(3) -0.7765(12) 0.0714(18) Uani 1 1 d
H2A H 0.1367 0.0237 -0.9645 0.035 Uiso 1 1 d
H2B H 0.0250 0.0334 -0.8535 0.035 Uiso 1 1 d
H3 H 0.0354 -0.0428 -1.1526 0.038 Uiso 1 1 d
H6A H 0.2730 -0.1792 -1.2048 0.074 Uiso 1 1 d
H6B H 0.1939 -0.2350 -1.1951 0.074 Uiso 1 1 d
H8A H 0.3414 -0.1400 -0.7933 0.046 Uiso 1 1 d
H8B H 0.2718 -0.1691 -0.6037 0.046 Uiso 1 1 d
H11 H -0.0272 -0.1082 -0.6166 0.036 Uiso 1 1 d
H12 H -0.2088 -0.1318 -0.4902 0.052 Uiso 1 1 d
H14 H -0.3197 -0.0613 -1.0851 0.056 Uiso 1 1 d
H15 H -0.1533 -0.0343 -1.1836 0.039 Uiso 1 1 d
H16A H 0.3274 -0.2939 -0.8157 0.061 Uiso 1 1 d
H16B H 0.4066 -0.2382 -0.8202 0.061 Uiso 1 1 d
H16C H 0.3675 -0.2677 -1.0439 0.061 Uiso 1 1 d
H17C H 0.1134 -0.2682 -0.8969 0.079 Uiso 1 1 d
H17A H 0.1178 -0.2240 -0.6907 0.079 Uiso 1 1 d
H17B H 0.1876 -0.2839 -0.6948 0.079 Uiso 1 1 d

loop_
_atom_site_aniso_label
_atom_site_aniso_U_11
_atom_site_aniso_U_22
_atom_site_aniso_U_33
_atom_site_aniso_U_23
_atom_site_aniso_U_13
_atom_site_aniso_U_12
Br1 0.0300(3) 0.0739(4) 0.1226(6) -0.0285(4) 0.0168(3) -0.0052(2)
O1 0.0376(15) 0.0392(15) 0.0369(17) -0.0055(13) -0.0053(13) -0.0040(12)
O2 0.066(2) 0.048(2) 0.062(2) -0.022(2) 0.006(2) -0.0063(17)
O3 0.051(2) 0.0614(19) 0.0340(17) -0.0029(16) -0.0125(16) -0.0024(15)
C1 0.037(2) 0.037(2) 0.057(3) -0.002(2) 0.008(2) -0.0096(17)
C2 0.041(2) 0.033(2) 0.056(3) 0.0075(19) 0.007(3) -0.0034(19)
C3 0.031(2) 0.042(2) 0.038(2) 0.008(2) -0.0061(19) -0.0015(17)
C4 0.0284(18) 0.035(2) 0.030(2) 0.0026(18) 0.0011(17) -0.0017(15)
C5 0.046(2) 0.049(2) 0.025(2) -0.004(2) -0.003(2) 0.000(2)
C6 0.101(5) 0.092(4) 0.060(4) -0.038(4) -0.035(4) 0.047(4)
C7 0.076(4) 0.045(3) 0.077(4) -0.021(3) -0.042(3) 0.024(3)
C8 0.033(2) 0.041(2) 0.039(3) 0.001(2) -0.0061(18) -0.0006(17)
C9 0.0284(18) 0.0326(18) 0.030(2) 0.0027(18) 0.0017(18) -0.0073(14)
C10 0.0274(19) 0.0317(18) 0.035(2) -0.0017(16) -0.0040(18) -0.0024(17)
C11 0.0267(19) 0.048(2) 0.041(2) 0.006(2) -0.010(2) -0.0048(17)
C12 0.041(2) 0.043(2) 0.045(3) -0.005(2) 0.005(2) -0.0076(19)
C13 0.027(2) 0.037(2) 0.064(3) -0.016(2) -0.002(2) 0.0022(16)
C14 0.036(2) 0.044(3) 0.065(3) -0.010(3) -0.020(2) 0.009(2)
C15 0.043(2) 0.036(2) 0.040(3) 0.001(2) -0.015(2) 0.0064(19)
C16 0.056(3) 0.058(3) 0.079(4) -0.005(3) -0.013(3) 0.021(3)
C17 0.074(4) 0.059(3) 0.081(5) -0.009(3) 0.002(3) -0.009(3)

loop_
_atom_type_symbol
_atom_type_description
_atom_type_scat_dispersion_real
_atom_type_scat_dispersion_imag
_atom_type_scat_source
C C 0.0033 0.0016 'International Tables Vol C Tables 4.2.6.8 and 6.1.1.4'
H H 0.0000 0.0000 'International Tables Vol C Tables 4.2.6.8 and 6.1.1.4'
Br Br -0.2901 2.4595 'International Tables Vol C Tables 4.2.6.8 and 6.1.1.4'
O O 0.0106 0.0060 'International Tables Vol C Tables 4.2.6.8 and 6.1.1.4'

loop_
_geom_angle_atom_site_label_1
_geom_angle_atom_site_label_2
_geom_angle_atom_site_label_3
_geom_angle
C1 O1 C9 119.3(4)
O2 C1 O1 115.2(5)
O2 C1 C2 127.5(4)
O1 C1 C2 117.3(4)
C1 C2 C3 114.1(4)
C1 C2 H2A 108.9(4)
C3 C2 H2A 107.4(4)
C1 C2 H2B 110.1(5)
C3 C2 H2B 108.5(4)
H2A C2 H2B 107.6(4)
C4 C3 C10 113.8(4)
C4 C3 C2 108.6(4)
C10 C3 C2 112.5(4)
C4 C3 H3 105.8(4)
C10 C3 H3 108.1(4)
C2 C3 H3 107.5(4)
C9 C4 C5 118.1(4)
C9 C4 C3 121.5(4)
C5 C4 C3 120.4(4)
O3 C5 C4 120.6(4)
O3 C5 C6 122.5(4)
C4 C5 C6 116.7(4)
C7 C6 C5 119.1(5)
C7 C6 H6A 105.7(7)
C5 C6 H6A 101.9(6)
C7 C6 H6B 113.6(7)
C5 C6 H6B 107.7(6)
H6A C6 H6B 107.7(7)
C6 C7 C16 118.3(6)
C6 C7 C8 114.2(5)
C16 C7 C8 111.7(5)
C6 C7 C17 103.5(6)
C16 C7 C17 102.8(5)
C8 C7 C17 104.1(5)
C9 C8 C7 112.5(4)
C9 C8 H8A 111.1(4)
C7 C8 H8A 106.4(5)
C9 C8 H8B 111.8(4)
C7 C8 H8B 107.4(4)
H8A C8 H8B 107.4(4)
C4 C9 O1 123.6(4)
C4 C9 C8 126.9(4)
O1 C9 C8 109.5(3)
C15 C10 C11 118.8(4)
C15 C10 C3 120.8(4)
C11 C10 C3 120.3(4)
C12 C11 C10 119.8(4)
C12 C11 H11 121.7(4)
C10 C11 H11 118.5(4)
C13 C12 C11 119.2(4)
C13 C12 H12 118.0(4)
C11 C12 H12 122.6(5)
C12 C13 C14 121.4(4)
C12 C13 Br1 118.5(4)
C14 C13 Br1 120.2(4)
C15 C14 C13 119.3(4)
C15 C14 H14 115.4(6)
C13 C14 H14 125.3(5)
C14 C15 C10 121.4(5)
C14 C15 H15 118.9(5)
C10 C15 H15 119.6(5)
C7 C16 H16A 110.2(6)
C7 C16 H16B 112.0(5)
H16A C16 H16B 114.4(6)
C7 C16 H16C 105.0(5)
H16A C16 H16C 105.5(5)
H16B C16 H16C 109.1(7)
C7 C17 H17C 105.9(6)
C7 C17 H17A 109.7(5)
H17C C17 H17A 109.2(7)
C7 C17 H17B 109.4(6)
H17C C17 H17B 108.5(6)
H17A C17 H17B 113.7(7)

loop_
_geom_bond_atom_site_label_1
_geom_bond_atom_site_label_2
_geom_bond_distance
Br1 C13 1.900(5)
O1 C1 1.396(6)
O1 C9 1.396(5)
O2 C1 1.200(6)
O3 C5 1.229(5)
C1 C2 1.478(8)
C2 C3 1.537(6)
C2 H2A 0.984(5)
C2 H2B 0.938(5)
C3 C4 1.502(6)
C3 C10 1.511(6)
C3 H3 0.974(5)
C4 C9 1.319(6)
C4 C5 1.472(6)
C5 C6 1.489(8)
C6 C7 1.409(9)
C6 H6A 1.011(10)
C6 H6B 0.908(7)
C7 C16 1.500(7)
C7 C8 1.505(7)
C7 C17 1.645(10)
C8 C9 1.498(6)
C8 H8A 0.956(5)
C8 H8B 0.970(4)
C10 C15 1.384(6)
C10 C11 1.396(6)
C11 C12 1.391(6)
C11 H11 0.970(4)
C12 C13 1.372(7)
C12 H12 0.984(5)
C13 C14 1.376(8)
C14 C15 1.359(7)
C14 H14 0.954(5)
C15 H15 0.941(5)
C16 H16A 0.946(6)
C16 H16B 0.899(6)
C16 H16C 1.003(7)
C17 H17C 0.980(7)
C17 H17A 0.922(7)
C17 H17B 0.931(7)

loop_
_geom_torsion_atom_site_label_1
_geom_torsion_atom_site_label_2
_geom_torsion_atom_site_label_3
_geom_torsion_atom_site_label_4
_geom_torsion
C9 O1 C1 O2 171.8(4)
C9 O1 C1 C2 -8.7(5)
O2 C1 C2 C3 -143.0(5)
O1 C1 C2 C3 37.6(6)
C1 C2 C3 C4 -44.2(5)
C1 C2 C3 C10 82.8(5)
C10 C3 C4 C9 -100.1(5)
C2 C3 C4 C9 26.1(6)
C10 C3 C4 C5 78.8(5)
C2 C3 C4 C5 -155.0(4)
C9 C4 C5 O3 178.2(4)
C3 C4 C5 O3 -0.8(6)
C9 C4 C5 C6 -6.6(7)
C3 C4 C5 C6 174.5(5)
O3 C5 C6 C7 -156.4(7)
C4 C5 C6 C7 28.5(10)
C5 C6 C7 C16 -176.9(6)
C5 C6 C7 C8 -42.3(11)
C5 C6 C7 C17 70.3(8)
C6 C7 C8 C9 33.9(8)
C16 C7 C8 C9 171.5(5)
C17 C7 C8 C9 -78.3(5)
C5 C4 C9 O1 -177.2(4)
C3 C4 C9 O1 1.8(6)
C5 C4 C9 C8 1.0(6)
C3 C4 C9 C8 180.0(4)
C1 O1 C9 C4 -12.3(6)
C1 O1 C9 C8 169.2(4)
C7 C8 C9 C4 -14.6(7)
C7 C8 C9 O1 163.8(4)
C4 C3 C10 C15 -134.0(4)
C2 C3 C10 C15 101.9(5)
C4 C3 C10 C11 49.8(6)
C2 C3 C10 C11 -74.4(5)
C15 C10 C11 C12 2.4(6)
C3 C10 C11 C12 178.8(4)
C10 C11 C12 C13 -0.3(7)
C11 C12 C13 C14 -1.2(7)
C11 C12 C13 Br1 178.7(3)
C12 C13 C14 C15 0.4(7)
Br1 C13 C14 C15 -179.5(4)
C13 C14 C15 C10 1.9(7)
C11 C10 C15 C14 -3.3(7)
C3 C10 C15 C14 -179.6(4)

loop_
_cod_related_entry_id
_cod_related_entry_database
_cod_related_entry_code
1 ChemSpider 21200106
